data_7247994
loop_
_publ_author_name
'Takahara, Kazuma'
'Horino, Yuki'
'Wada, Koki'
'Sakata, Hiromu'
'Tomita, Daichi'
'Sunatsuki, Yukinari'
'Isobe, Hiroshi'
'Kojima, Masaaki'
'Suzuki, Takayoshi'

_publ_section_title
;
 The effect of solvent molecules on crystallisation of heterotrinuclear
 MII--TbIII--MII complexes with tripodal nonadentate ligands
;
_journal_issue 7
_journal_name_full CrystEngComm
_journal_page_first 1004
_journal_page_last 1014
_journal_paper_doi 10.1039/D3CE01192E
_journal_volume 26
_journal_year 2024
_chemical_absolute_configuration 'CHOOSE rm ad rmad syn or unk'
_chemical_formula_moiety 'C61 H72 Mn2 N7 O18 Tb'
_chemical_formula_sum 'C61 H72 Mn2 N7 O18 Tb'
_chemical_formula_weight 1460.08
_space_group_crystal_system orthorhombic
_space_group_IT_number 19
_space_group_name_Hall 'P 2ac 2ab'
_space_group_name_H-M_alt 'P 21 21 21'
_atom_sites_solution_hydrogens geom
_atom_sites_solution_primary direct
_atom_sites_solution_secondary difmap
_audit_update_record
;
2023-10-25 deposited with the CCDC.	2024-01-10 downloaded from the CCDC.
;
_cell_angle_alpha 90.0000
_cell_angle_beta 90.0000
_cell_angle_gamma 90.0000
_cell_formula_units_Z 4
_cell_length_a 15.7164(8)
_cell_length_b 15.9773(9)
_cell_length_c 24.5892(12)
_cell_measurement_reflns_used 50458
_cell_measurement_temperature 188
_cell_measurement_theta_max 27.51
_cell_measurement_theta_min 3.00
_cell_volume 6174.5(6)
_computing_cell_refinement 'RAPID AUTO'
_computing_data_collection 'RAPID AUTO (Rigaku, ????)'
_computing_data_reduction 'RAPID AUTO'
_computing_molecular_graphics 'CrystalStructure 4.3'
_computing_publication_material 'CrystalStructure 4.3 (Rigaku, 2018)'
_computing_structure_refinement 'SHELXL Version 2014/7 (Sheldrick, 2008)'
_computing_structure_solution 'SIR2014 (Burla, et al., 2014)'
_diffrn_ambient_temperature 188
_diffrn_detector_area_resol_mean 10.000
_diffrn_measured_fraction_theta_full 0.997
_diffrn_measured_fraction_theta_max 0.998
_diffrn_measurement_device_type 'Rigaku R-AXIS RAPID'
_diffrn_measurement_method \w
_diffrn_radiation_type 'Mo K\a'
_diffrn_radiation_wavelength 0.71075
_diffrn_reflns_av_R_equivalents 0.0230
_diffrn_reflns_av_unetI/netI 0.0270
_diffrn_reflns_Laue_measured_fraction_full 0.997
_diffrn_reflns_Laue_measured_fraction_max 0.998
_diffrn_reflns_limit_h_max 20
_diffrn_reflns_limit_h_min -20
_diffrn_reflns_limit_k_max 19
_diffrn_reflns_limit_k_min -20
_diffrn_reflns_limit_l_max 31
_diffrn_reflns_limit_l_min -31
_diffrn_reflns_number 60028
_diffrn_reflns_point_group_measured_fraction_full 0.995
_diffrn_reflns_point_group_measured_fraction_max 0.996
_diffrn_reflns_theta_full 25.242
_diffrn_reflns_theta_max 27.482
_diffrn_reflns_theta_min 3.005
_diffrn_standards_number 0
_exptl_absorpt_coefficient_mu 1.611
_exptl_absorpt_correction_T_max 0.484
_exptl_absorpt_correction_T_min 0.205
_exptl_absorpt_correction_type numerical
_exptl_absorpt_process_details 'NUMABS (Rigaku, 1999)'
_exptl_crystal_colour yellow
_exptl_crystal_density_diffrn 1.571
_exptl_crystal_density_method 'not measured'
_exptl_crystal_description block
_exptl_crystal_F_000 2984.00
_exptl_crystal_size_max 0.700
_exptl_crystal_size_mid 0.650
_exptl_crystal_size_min 0.450
_refine_diff_density_max 0.70
_refine_diff_density_min -0.43
_refine_ls_abs_structure_details
;
 Flack x determined using 5852 quotients [(I+)-(I-)]/[(I+)+(I-)]
 (Parsons, Flack and Wagner, Acta Cryst. B69 (2013) 249-259).
;
_refine_ls_abs_structure_Flack -0.019(2)
_refine_ls_extinction_method none
_refine_ls_goodness_of_fit_ref 0.424
_refine_ls_hydrogen_treatment constr
_refine_ls_number_parameters 805
_refine_ls_number_reflns 14086
_refine_ls_number_restraints 0
_refine_ls_R_factor_all 0.0204
_refine_ls_R_factor_gt 0.0194
_refine_ls_shift/su_max 0.003
_refine_ls_structure_factor_coef Fsqd
_refine_ls_weighting_details 'w = 1/[\s^2^(Fo^2^)+(0.0680P)^2^+23.2334P] where P=(Fo^2^+2Fc^2^)/3'
_refine_ls_weighting_scheme calc
_refine_ls_wR_factor_gt 0.0512
_refine_ls_wR_factor_ref 0.0523
_reflns_Friedel_coverage 0.825
_reflns_Friedel_fraction_full 0.992
_reflns_Friedel_fraction_max 0.993
_reflns_number_gt 13606
_reflns_number_total 14086
_reflns_threshold_expression F^2^>2.0\s(F^2^)
_cod_data_source_file d3ce01192e2.cif
_cod_data_source_block 181205_boff2
_cod_depositor_comments 'Adding full bibliography for 7247989--7247998.cif.'
_cod_database_code 7247994

loop_
_space_group_symop_id
_space_group_symop_operation_xyz
1 +X,+Y,+Z
2 1/2-X,-Y,1/2+Z
3 1/2+X,1/2-Y,-Z
4 -X,1/2+Y,1/2-Z

loop_
_atom_site_label
_atom_site_type_symbol
_atom_site_fract_x
_atom_site_fract_y
_atom_site_fract_z
_atom_site_U_iso_or_equiv
_atom_site_adp_type
_atom_site_occupancy
_atom_site_site_symmetry_order
_atom_site_calc_flag
_atom_site_refinement_flags_posn
_atom_site_refinement_flags_adp
_atom_site_refinement_flags_occupancy
_atom_site_disorder_assembly
_atom_site_disorder_group
Tb1 Tb 0.60848(2) 0.93556(2) 0.09487(2) 0.02435(4) Uani 1 1 d . . . . .
Mn1 Mn 0.42937(3) 1.01627(3) 0.04523(2) 0.02300(9) Uani 1 1 d . . . . .
Mn2 Mn 0.78703(3) 0.85965(3) 0.14858(2) 0.02259(9) Uani 1 1 d . . . . .
O1 O 0.45724(13) 0.91856(12) 0.10259(9) 0.0244(4) Uani 1 1 d . . . . .
O2 O 0.53554(14) 0.95327(13) 0.00969(8) 0.0255(4) Uani 1 1 d . . . . .
O3 O 0.53593(12) 1.06821(13) 0.09003(9) 0.0252(4) Uani 1 1 d . . . . .
O4 O 0.75925(13) 0.94806(13) 0.08504(8) 0.0254(4) Uani 1 1 d . . . . .
O5 O 0.68199(13) 0.80404(13) 0.10625(8) 0.0251(4) Uani 1 1 d . . . . .
O6 O 0.67946(13) 0.92920(15) 0.18076(8) 0.0251(4) Uani 1 1 d . . . . .
O7 O 0.53009(14) 0.81893(14) 0.17239(9) 0.0278(4) Uani 1 1 d . . . . .
O8 O 0.67657(15) 0.87291(15) -0.00612(9) 0.0309(5) Uani 1 1 d . . . . .
O9 O 0.68216(14) 1.09400(14) 0.13772(10) 0.0310(5) Uani 1 1 d . . . . .
O10 O 0.68621(14) 1.05478(14) 0.01992(9) 0.0298(5) Uani 1 1 d . . . . .
O11 O 0.54258(15) 0.77928(14) 0.05248(10) 0.0298(5) Uani 1 1 d . . . . .
O12 O 0.53206(14) 1.00026(15) 0.19683(9) 0.0303(5) Uani 1 1 d . . . . .
O72 O 1.1212(3) 0.9562(2) 0.17106(18) 0.0783(11) Uani 1 1 d . . . . .
O73 O 1.0728(5) 1.0703(4) 0.1988(2) 0.138(2) Uani 1 1 d . . . . .
O74 O 1.1003(2) 1.0559(2) 0.11462(14) 0.0685(9) Uani 1 1 d . . . . .
O78 O 0.5028(5) 1.2489(5) -0.1044(3) 0.162(3) Uani 1 1 d . . . . .
H78 H 0.5153 1.2311 -0.0732 0.194 Uiso 1 1 calc R U . . .
O79 O 0.2318(4) 1.2641(5) 0.1488(4) 0.165(4) Uani 1 1 d . . . . .
H79 H 0.2714 1.2870 0.1314 0.197 Uiso 1 1 calc R U . . .
O80 O 0.3444(2) 1.0312(2) -0.20876(13) 0.0613(9) Uani 1 1 d . . . . .
H80 H 0.3693 1.0214 -0.2383 0.074 Uiso 1 1 calc R U . . .
N1 N 0.30082(17) 0.96309(17) 0.04631(12) 0.0296(6) Uani 1 1 d . . . . .
N2 N 0.39987(19) 1.05176(18) -0.03921(11) 0.0337(6) Uani 1 1 d . . . . .
N3 N 0.36740(17) 1.13442(18) 0.06647(12) 0.0312(6) Uani 1 1 d . . . . .
N4 N 0.91668(16) 0.86490(18) 0.11537(11) 0.0296(6) Uani 1 1 d . . . . .
N5 N 0.81783(18) 0.72983(17) 0.17136(12) 0.0304(6) Uani 1 1 d . . . . .
N6 N 0.84501(17) 0.89033(18) 0.22698(11) 0.0284(6) Uani 1 1 d . . . . .
N71 N 1.1000(3) 1.0279(2) 0.16110(16) 0.0561(9) Uani 1 1 d . . . . .
C2 C 0.2561(2) 1.0945(2) -0.00287(15) 0.0324(7) Uani 1 1 d . . . . .
C3 C 0.66208(19) 0.95230(18) 0.23090(12) 0.0238(6) Uani 1 1 d . . . . .
C7 C 0.6369(2) 0.9009(2) -0.05222(13) 0.0282(6) Uani 1 1 d . . . . .
C8 C 0.4864(2) 1.20718(19) 0.11097(12) 0.0259(6) Uani 1 1 d . . . . .
C9 C 0.58164(19) 0.98957(19) 0.24215(13) 0.0261(6) Uani 1 1 d . . . . .
C10 C 0.55934(19) 0.94391(19) -0.04159(12) 0.0257(6) Uani 1 1 d . . . . .
C11 C 0.4014(2) 1.19916(18) 0.08812(14) 0.0307(6) Uani 1 1 d . . . . .
H11 H 0.3670 1.2480 0.0894 0.037 Uiso 1 1 calc R U . . .
C13 C 0.6624(2) 0.5764(2) 0.12277(14) 0.0316(7) Uani 1 1 d . . . . .
H13 H 0.6912 0.5304 0.1389 0.038 Uiso 1 1 calc R U . . .
C14 C 0.8992(2) 0.9823(2) 0.05204(12) 0.0283(6) Uani 1 1 d . . . . .
C15 C 0.6431(2) 1.2367(2) 0.16144(13) 0.0301(6) Uani 1 1 d . . . . .
H15 H 0.6964 1.2467 0.1785 0.036 Uiso 1 1 calc R U . . .
C16 C 0.65589(19) 0.72576(17) 0.10312(12) 0.0238(6) Uani 1 1 d . . . . .
C17 C 0.77308(19) 1.05116(19) 0.01707(13) 0.0269(6) Uani 1 1 d . . . . .
C18 C 0.5579(2) 1.0122(2) 0.29421(13) 0.0315(7) Uani 1 1 d . . . . .
H18 H 0.5039 1.0370 0.3005 0.038 Uiso 1 1 calc R U . . .
C19 C 0.5451(2) 0.9624(2) -0.13981(14) 0.0355(7) Uani 1 1 d . . . . .
H19 H 0.5133 0.9822 -0.1701 0.043 Uiso 1 1 calc R U . . .
C20 C 0.9486(2) 1.0339(3) 0.01770(15) 0.0386(8) Uani 1 1 d . . . . .
H20 H 1.0088 1.0288 0.0181 0.046 Uiso 1 1 calc R U . . .
C21 C 0.9349(2) 0.8661(2) 0.23304(15) 0.0341(7) Uani 1 1 d . . . . .
H21A H 0.9465 0.8557 0.2720 0.041 Uiso 1 1 calc R U . . .
H21B H 0.9710 0.9135 0.2214 0.041 Uiso 1 1 calc R U . . .
C22 C 0.2705(2) 0.9104(2) 0.08080(13) 0.0290(7) Uani 1 1 d . . . . .
H22 H 0.2105 0.9032 0.0807 0.035 Uiso 1 1 calc R U . . .
C23 C 0.5453(2) 0.6293(2) 0.07130(14) 0.0307(6) Uani 1 1 d . . . . .
H23 H 0.4937 0.6198 0.0521 0.037 Uiso 1 1 calc R U . . .
C24 C 0.6920(2) 0.9639(2) 0.32817(13) 0.0335(7) Uani 1 1 d . . . . .
H24 H 0.7295 0.9549 0.3579 0.040 Uiso 1 1 calc R U . . .
C25 C 0.4492(2) 1.0345(2) 0.20511(15) 0.0349(7) Uani 1 1 d . . . . .
H25A H 0.4199 1.0392 0.1701 0.042 Uiso 1 1 calc R U . . .
H25B H 0.4167 0.9977 0.2293 0.042 Uiso 1 1 calc R U . . .
H25C H 0.4543 1.0901 0.2217 0.042 Uiso 1 1 calc R U . . .
C26 C 0.6988(2) 0.65730(19) 0.12671(12) 0.0270(6) Uani 1 1 d . . . . .
C27 C 0.5046(2) 1.2850(2) 0.13563(13) 0.0296(6) Uani 1 1 d . . . . .
H27 H 0.4627 1.3279 0.1351 0.036 Uiso 1 1 calc R U . . .
C28 C 0.62676(18) 1.16020(19) 0.13792(12) 0.0250(6) Uani 1 1 d . . . . .
C29 C 0.44403(19) 0.80956(19) 0.16660(12) 0.0241(6) Uani 1 1 d . . . . .
C30 C 0.3072(2) 0.7480(2) 0.18585(13) 0.0329(7) Uani 1 1 d . . . . .
H30 H 0.2736 0.7083 0.2050 0.039 Uiso 1 1 calc R U . . .
C31 C 0.6452(2) 1.1173(2) -0.01273(14) 0.0337(7) Uani 1 1 d . . . . .
H31A H 0.5834 1.1140 -0.0074 0.040 Uiso 1 1 calc R U . . .
H31B H 0.6654 1.1729 -0.0019 0.040 Uiso 1 1 calc R U . . .
H31C H 0.6586 1.1077 -0.0511 0.040 Uiso 1 1 calc R U . . .
C32 C 0.94654(19) 0.9210(2) 0.08359(13) 0.0302(7) Uani 1 1 d . . . . .
H32 H 1.0067 0.9229 0.0802 0.036 Uiso 1 1 calc R U . . .
C33 C 0.7779(2) 0.6631(2) 0.15767(13) 0.0310(7) Uani 1 1 d . . . . .
H33 H 0.8026 0.6116 0.1689 0.037 Uiso 1 1 calc R U . . .
C34 C 0.5813(2) 1.3003(2) 0.16029(13) 0.0323(7) Uani 1 1 d . . . . .
H34 H 0.5925 1.3532 0.1764 0.039 Uiso 1 1 calc R U . . .
C35 C 0.6136(2) 0.9986(2) 0.33773(13) 0.0357(7) Uani 1 1 d . . . . .
H35 H 0.5972 1.0133 0.3737 0.043 Uiso 1 1 calc R U . . .
C36 C 0.2698(2) 0.8019(2) 0.14985(14) 0.0303(6) Uani 1 1 d . . . . .
H36 H 0.2099 0.7998 0.1448 0.036 Uiso 1 1 calc R U . . .
C37 C 0.8228(2) 1.0994(2) -0.01700(15) 0.0365(7) Uani 1 1 d . . . . .
H37 H 0.7968 1.1382 -0.0411 0.044 Uiso 1 1 calc R U . . .
C38 C 0.6671(2) 0.8915(2) -0.10436(13) 0.0331(7) Uani 1 1 d . . . . .
H38 H 0.7197 0.8639 -0.1104 0.040 Uiso 1 1 calc R U . . .
C39 C 0.71834(19) 0.9412(2) 0.27520(12) 0.0280(6) Uani 1 1 d . . . . .
C40 C 0.4681(2) 0.7669(2) 0.01985(15) 0.0358(7) Uani 1 1 d . . . . .
H40A H 0.4477 0.8210 0.0064 0.043 Uiso 1 1 calc R U . . .
H40B H 0.4820 0.7306 -0.0110 0.043 Uiso 1 1 calc R U . . .
H40C H 0.4236 0.7405 0.0419 0.043 Uiso 1 1 calc R U . . .
C41 C 0.5132(2) 0.9747(2) -0.08658(13) 0.0305(6) Uani 1 1 d . . . . .
C42 C 0.4351(2) 1.0236(2) -0.08257(13) 0.0338(7) Uani 1 1 d . . . . .
H42 H 0.4072 1.0360 -0.1159 0.041 Uiso 1 1 calc R U . . .
C43 C 0.9607(2) 0.7879(2) 0.20040(14) 0.0317(7) Uani 1 1 d . . . . .
C44 C 0.6205(3) 0.9226(2) -0.14844(13) 0.0383(8) Uani 1 1 d . . . . .
H44 H 0.6416 0.9160 -0.1844 0.046 Uiso 1 1 calc R U . . .
C45 C 0.5874(2) 0.5624(2) 0.09654(15) 0.0342(6) Uani 1 1 d . . . . .
H45 H 0.5637 0.5077 0.0954 0.041 Uiso 1 1 calc R U . . .
C46 C 0.8944(2) 0.7177(2) 0.20546(15) 0.0373(7) Uani 1 1 d . . . . .
H46A H 0.9215 0.6640 0.1953 0.045 Uiso 1 1 calc R U . . .
H46B H 0.8766 0.7133 0.2440 0.045 Uiso 1 1 calc R U . . .
C47 C 0.2778(2) 1.1423(2) 0.04929(16) 0.0368(8) Uani 1 1 d . . . . .
H47A H 0.2647 1.2023 0.0437 0.044 Uiso 1 1 calc R U . . .
H47B H 0.2408 1.1217 0.0790 0.044 Uiso 1 1 calc R U . . .
C49 C 0.7522(2) 0.8247(2) -0.01379(16) 0.0389(8) Uani 1 1 d . . . . .
H49A H 0.7751 0.8081 0.0217 0.047 Uiso 1 1 calc R U . . .
H49B H 0.7389 0.7745 -0.0351 0.047 Uiso 1 1 calc R U . . .
H49C H 0.7946 0.8583 -0.0332 0.047 Uiso 1 1 calc R U . . .
C50 C 0.5790(2) 0.70871(19) 0.07447(12) 0.0258(6) Uani 1 1 d . . . . .
C51 C 1.0445(2) 0.7558(3) 0.22609(16) 0.0426(9) Uani 1 1 d . . . . .
H51A H 1.0881 0.7994 0.2235 0.051 Uiso 1 1 calc R U . . .
H51B H 1.0347 0.7420 0.2644 0.051 Uiso 1 1 calc R U . . .
H51C H 1.0636 0.7057 0.2067 0.051 Uiso 1 1 calc R U . . .
C52 C 0.1735(2) 1.1327(2) -0.02555(17) 0.0409(8) Uani 1 1 d . . . . .
H52A H 0.1574 1.1036 -0.0591 0.049 Uiso 1 1 calc R U . . .
H52B H 0.1279 1.1267 0.0013 0.049 Uiso 1 1 calc R U . . .
H52C H 0.1825 1.1922 -0.0333 0.049 Uiso 1 1 calc R U . . .
C53 C 0.8051(2) 0.9106(2) 0.27050(13) 0.0295(6) Uani 1 1 d . . . . .
H53 H 0.8359 0.9048 0.3036 0.035 Uiso 1 1 calc R U . . .
C54 C 0.3245(2) 1.1055(2) -0.04687(16) 0.0397(8) Uani 1 1 d . . . . .
H54A H 0.2990 1.0930 -0.0828 0.048 Uiso 1 1 calc R U . . .
H54B H 0.3430 1.1647 -0.0472 0.048 Uiso 1 1 calc R U . . .
C55 C 0.2384(2) 1.0013(2) 0.00890(15) 0.0342(7) Uani 1 1 d . . . . .
H55A H 0.1808 0.9958 0.0249 0.041 Uiso 1 1 calc R U . . .
H55B H 0.2389 0.9700 -0.0259 0.041 Uiso 1 1 calc R U . . .
C56 C 0.9795(2) 0.8079(2) 0.14014(15) 0.0362(7) Uani 1 1 d . . . . .
H56A H 1.0367 0.8336 0.1374 0.043 Uiso 1 1 calc R U . . .
H56B H 0.9805 0.7550 0.1192 0.043 Uiso 1 1 calc R U . . .
C57 C 0.7622(2) 1.1062(2) 0.16439(16) 0.0375(8) Uani 1 1 d . . . . .
H57A H 0.7962 1.0549 0.1616 0.045 Uiso 1 1 calc R U . . .
H57B H 0.7928 1.1525 0.1470 0.045 Uiso 1 1 calc R U . . .
H57C H 0.7525 1.1194 0.2028 0.045 Uiso 1 1 calc R U . . .
C58 C 0.9114(2) 1.0912(3) -0.01608(16) 0.0433(9) Uani 1 1 d . . . . .
H58 H 0.9456 1.1254 -0.0389 0.052 Uiso 1 1 calc R U . . .
C59 C 0.3953(2) 0.75156(19) 0.19438(12) 0.0294(6) Uani 1 1 d . . . . .
H59 H 0.4215 0.7141 0.2193 0.035 Uiso 1 1 calc R U . . .
C61 C 0.40703(18) 0.86552(18) 0.12841(11) 0.0224(6) Uani 1 1 d . . . . .
C62 C 0.3183(2) 0.8607(2) 0.12003(12) 0.0259(6) Uani 1 1 d . . . . .
C63 C 0.54777(19) 1.14257(18) 0.11162(11) 0.0234(6) Uani 1 1 d . . . . .
C64 C 0.80957(19) 0.99114(19) 0.05312(12) 0.0242(6) Uani 1 1 d . . . . .
C69 C 0.5699(2) 0.7685(2) 0.21325(13) 0.0315(7) Uani 1 1 d . . . . .
H69A H 0.6311 0.7801 0.2139 0.038 Uiso 1 1 calc R U . . .
H69B H 0.5452 0.7816 0.2488 0.038 Uiso 1 1 calc R U . . .
H69C H 0.5606 0.7092 0.2050 0.038 Uiso 1 1 calc R U . . .
C75 C 0.2664(6) 1.2074(10) 0.1872(3) 0.181(8) Uani 1 1 d . . . . .
H75A H 0.3283 1.2145 0.1887 0.217 Uiso 1 1 calc R U . . .
H75B H 0.2529 1.1499 0.1763 0.217 Uiso 1 1 calc R U . . .
H75C H 0.2420 1.2186 0.2231 0.217 Uiso 1 1 calc R U . . .
C76 C 0.5723(5) 1.2700(4) -0.1301(5) 0.136(4) Uani 1 1 d . . . . .
H76A H 0.5986 1.2199 -0.1459 0.163 Uiso 1 1 calc R U . . .
H76B H 0.6121 1.2962 -0.1046 0.163 Uiso 1 1 calc R U . . .
H76C H 0.5583 1.3096 -0.1592 0.163 Uiso 1 1 calc R U . . .
C77 C 0.2783(4) 1.0854(4) -0.2177(2) 0.0800(19) Uani 1 1 d . . . . .
H77A H 0.2347 1.0576 -0.2397 0.096 Uiso 1 1 calc R U . . .
H77B H 0.2992 1.1350 -0.2369 0.096 Uiso 1 1 calc R U . . .
H77C H 0.2537 1.1023 -0.1828 0.096 Uiso 1 1 calc R U . . .

loop_
_atom_site_aniso_label
_atom_site_aniso_U_11
_atom_site_aniso_U_22
_atom_site_aniso_U_33
_atom_site_aniso_U_23
_atom_site_aniso_U_13
_atom_site_aniso_U_12
Tb1 0.01891(6) 0.02532(6) 0.02883(6) 0.00188(5) -0.00280(5) 0.00260(5)
Mn1 0.0204(2) 0.0222(2) 0.0264(2) 0.00169(17) -0.00336(17) 0.00087(17)
Mn2 0.0194(2) 0.0230(2) 0.0253(2) -0.00084(17) -0.00095(17) 0.00237(16)
O1 0.0205(9) 0.0240(10) 0.0287(10) 0.0062(8) -0.0005(8) -0.0010(7)
O2 0.0256(10) 0.0279(11) 0.0230(9) -0.0001(8) -0.0001(8) 0.0015(8)
O3 0.0230(9) 0.0210(9) 0.0316(10) -0.0014(10) -0.0035(8) 0.0006(8)
O4 0.0217(9) 0.0248(10) 0.0297(10) 0.0036(8) 0.0022(8) -0.0010(8)
O5 0.0251(10) 0.0206(9) 0.0295(11) 0.0010(8) -0.0032(8) -0.0006(8)
O6 0.0238(9) 0.0288(10) 0.0228(9) -0.0035(9) 0.0012(8) 0.0042(9)
O7 0.0230(10) 0.0297(11) 0.0307(11) 0.0073(9) -0.0018(9) 0.0013(9)
O8 0.0299(11) 0.0343(12) 0.0284(11) -0.0028(9) 0.0015(9) 0.0075(10)
O9 0.0249(10) 0.0272(11) 0.0410(13) -0.0056(9) -0.0087(10) 0.0028(9)
O10 0.0264(10) 0.0278(11) 0.0352(11) 0.0077(9) 0.0009(9) 0.0000(9)
O11 0.0285(11) 0.0248(11) 0.0361(12) -0.0007(9) -0.0078(10) -0.0020(9)
O12 0.0243(10) 0.0374(13) 0.0291(11) -0.0019(9) -0.0004(9) 0.0086(9)
O72 0.079(3) 0.063(2) 0.093(3) 0.020(2) -0.004(2) 0.007(2)
O73 0.231(8) 0.093(4) 0.089(3) -0.039(3) 0.023(4) 0.011(5)
O74 0.073(2) 0.073(2) 0.0590(18) 0.0132(17) -0.0107(17) -0.010(2)
O78 0.174(7) 0.149(6) 0.163(7) 0.042(6) 0.019(6) -0.015(5)
O79 0.093(4) 0.188(7) 0.213(8) -0.142(7) 0.028(5) -0.021(4)
O80 0.075(2) 0.069(2) 0.0393(15) 0.0073(14) -0.0030(15) 0.0130(18)
N1 0.0243(13) 0.0282(13) 0.0362(14) 0.0022(11) -0.0083(11) -0.0001(10)
N2 0.0329(14) 0.0348(14) 0.0334(13) 0.0060(11) -0.0055(12) 0.0033(12)
N3 0.0259(13) 0.0287(13) 0.0392(14) 0.0008(11) -0.0067(11) 0.0033(10)
N4 0.0215(12) 0.0350(14) 0.0322(13) -0.0045(11) 0.0006(10) 0.0064(10)
N5 0.0291(13) 0.0275(13) 0.0347(14) 0.0012(11) -0.0049(11) 0.0048(11)
N6 0.0214(12) 0.0331(14) 0.0308(13) -0.0036(11) -0.0054(10) 0.0036(10)
N71 0.063(2) 0.051(2) 0.054(2) -0.0081(17) -0.0072(19) -0.0029(19)
C2 0.0274(15) 0.0292(16) 0.0406(18) 0.0029(13) -0.0129(14) 0.0043(12)
C3 0.0233(13) 0.0223(14) 0.0257(13) -0.0017(10) 0.0006(11) -0.0003(10)
C7 0.0296(15) 0.0251(14) 0.0300(15) -0.0021(12) 0.0010(12) -0.0042(12)
C8 0.0271(15) 0.0219(14) 0.0286(14) 0.0011(11) -0.0014(12) -0.0005(11)
C9 0.0243(14) 0.0247(14) 0.0294(14) -0.0017(11) 0.0015(12) -0.0007(11)
C10 0.0292(14) 0.0227(14) 0.0254(13) -0.0004(11) 0.0009(11) -0.0054(12)
C11 0.0285(15) 0.0234(13) 0.0401(17) 0.0025(12) -0.0046(14) 0.0056(11)
C13 0.0353(16) 0.0222(15) 0.0371(16) 0.0001(12) 0.0061(13) 0.0021(13)
C14 0.0236(14) 0.0327(15) 0.0286(14) -0.0002(12) 0.0019(13) -0.0001(13)
C15 0.0320(15) 0.0285(15) 0.0299(15) -0.0022(12) -0.0048(13) -0.0029(12)
C16 0.0266(14) 0.0204(12) 0.0244(14) -0.0014(10) 0.0047(11) 0.0008(10)
C17 0.0252(14) 0.0260(15) 0.0294(14) -0.0005(12) 0.0005(12) -0.0038(12)
C18 0.0278(15) 0.0335(16) 0.0333(16) -0.0040(13) 0.0069(13) 0.0036(13)
C19 0.0448(19) 0.0361(18) 0.0256(15) 0.0011(12) -0.0019(14) -0.0069(14)
C20 0.0244(15) 0.051(2) 0.0406(18) 0.0038(16) 0.0055(14) -0.0055(14)
C21 0.0233(15) 0.0406(18) 0.0385(17) -0.0070(14) -0.0052(13) 0.0063(14)
C22 0.0204(13) 0.0313(16) 0.0354(17) -0.0011(12) -0.0025(12) -0.0015(11)
C23 0.0288(15) 0.0270(15) 0.0362(16) -0.0066(13) 0.0026(13) -0.0027(12)
C24 0.0301(16) 0.0446(19) 0.0258(14) -0.0056(13) -0.0029(13) 0.0010(13)
C25 0.0259(15) 0.0411(18) 0.0377(17) -0.0046(14) 0.0024(13) 0.0091(13)
C26 0.0298(15) 0.0228(14) 0.0284(14) -0.0011(11) 0.0033(12) 0.0017(11)
C27 0.0350(16) 0.0230(14) 0.0310(15) 0.0007(12) -0.0003(13) 0.0022(12)
C28 0.0239(15) 0.0255(14) 0.0255(13) 0.0013(11) -0.0012(11) 0.0002(11)
C29 0.0246(14) 0.0258(14) 0.0220(13) -0.0009(11) 0.0009(11) 0.0005(11)
C30 0.0338(17) 0.0335(16) 0.0313(15) 0.0043(13) 0.0034(13) -0.0100(13)
C31 0.0332(16) 0.0298(16) 0.0381(17) 0.0083(13) -0.0010(14) 0.0006(13)
C32 0.0218(13) 0.0377(18) 0.0310(15) -0.0026(13) 0.0030(11) 0.0024(12)
C33 0.0343(16) 0.0260(15) 0.0328(16) 0.0032(12) -0.0015(14) 0.0055(12)
C34 0.0409(18) 0.0226(14) 0.0334(16) -0.0043(12) -0.0051(14) -0.0027(12)
C35 0.0353(17) 0.0444(18) 0.0274(14) -0.0074(13) 0.0033(14) 0.0030(16)
C36 0.0249(15) 0.0333(16) 0.0328(15) -0.0004(13) 0.0023(13) -0.0046(12)
C37 0.0352(18) 0.0390(18) 0.0354(17) 0.0118(14) 0.0028(15) -0.0043(15)
C38 0.0358(17) 0.0326(16) 0.0310(17) -0.0045(12) 0.0076(14) -0.0018(13)
C39 0.0265(14) 0.0295(15) 0.0280(14) -0.0047(13) -0.0009(11) 0.0002(13)
C40 0.0357(18) 0.0343(17) 0.0374(17) -0.0035(14) -0.0118(15) -0.0029(14)
C41 0.0353(16) 0.0298(15) 0.0263(15) -0.0005(12) -0.0016(13) -0.0044(13)
C42 0.0370(17) 0.0354(17) 0.0292(16) 0.0051(12) -0.0081(13) -0.0026(14)
C43 0.0236(15) 0.0349(17) 0.0367(17) -0.0011(13) -0.0043(13) 0.0094(13)
C44 0.051(2) 0.0382(18) 0.0261(14) -0.0035(13) 0.0077(15) -0.0062(16)
C45 0.0358(15) 0.0208(13) 0.0461(17) -0.0029(16) 0.0089(14) -0.0044(12)
C46 0.0334(16) 0.0335(16) 0.0450(18) 0.0060(14) -0.0100(17) 0.0056(15)
C47 0.0268(16) 0.0333(17) 0.050(2) -0.0045(15) -0.0102(15) 0.0075(14)
C49 0.0375(18) 0.0396(19) 0.0395(19) -0.0076(15) 0.0025(15) 0.0134(15)
C50 0.0256(14) 0.0242(14) 0.0277(13) -0.0022(11) 0.0038(12) 0.0005(11)
C51 0.0288(17) 0.053(2) 0.046(2) -0.0016(17) -0.0099(15) 0.0137(16)
C52 0.0308(17) 0.0348(18) 0.057(2) 0.0047(16) -0.0172(17) 0.0052(14)
C53 0.0268(15) 0.0317(16) 0.0299(15) -0.0039(12) -0.0054(12) 0.0007(12)
C54 0.0369(18) 0.0395(18) 0.0426(19) 0.0127(15) -0.0073(16) 0.0068(15)
C55 0.0276(16) 0.0328(17) 0.0421(18) 0.0032(14) -0.0116(14) -0.0003(13)
C56 0.0281(16) 0.0401(18) 0.0405(19) -0.0011(15) 0.0018(14) 0.0117(14)
C57 0.0258(16) 0.0360(18) 0.051(2) -0.0083(15) -0.0106(15) 0.0010(13)
C58 0.0326(19) 0.053(2) 0.045(2) 0.0147(16) 0.0095(15) -0.0087(15)
C59 0.0321(15) 0.0281(14) 0.0281(13) 0.0065(11) 0.0005(14) -0.0028(14)
C61 0.0240(14) 0.0203(13) 0.0231(12) -0.0013(10) 0.0036(10) -0.0013(10)
C62 0.0250(14) 0.0264(14) 0.0264(14) -0.0014(12) 0.0002(12) -0.0006(12)
C63 0.0260(14) 0.0216(13) 0.0227(13) 0.0002(10) -0.0012(11) -0.0033(11)
C64 0.0242(14) 0.0249(14) 0.0235(13) -0.0025(11) 0.0020(11) -0.0046(11)
C69 0.0300(15) 0.0365(17) 0.0279(15) 0.0073(13) -0.0005(13) 0.0046(14)
C75 0.077(6) 0.39(2) 0.073(5) -0.090(9) -0.006(4) 0.006(9)
C76 0.080(4) 0.048(3) 0.280(12) 0.036(5) 0.090(6) -0.002(3)
C77 0.070(3) 0.096(5) 0.073(3) 0.044(3) 0.014(3) 0.018(3)

loop_
_atom_type_symbol
_atom_type_description
_atom_type_scat_dispersion_real
_atom_type_scat_dispersion_imag
_atom_type_scat_source
C C 0.0033 0.0016
;
International Tables for Crystallography
(Vol. C, Tables 4.2.6.8 and 6.1.1.4)
;
H H 0.0000 0.0000
;
International Tables for Crystallography
(Vol. C, Table 6.1.1.4)
;
Mn Mn 0.3368 0.7283
;
International Tables for Crystallography
(Vol. C, Tables 4.2.6.8 and 6.1.1.4)
;
N N 0.0061 0.0033
;
International Tables for Crystallography
(Vol. C, Tables 4.2.6.8 and 6.1.1.4)
;
O O 0.0106 0.0060
;
International Tables for Crystallography
(Vol. C, Tables 4.2.6.8 and 6.1.1.4)
;
Tb Tb -0.1723 4.1537
;
International Tables for Crystallography
(Vol. C, Tables 4.2.6.8 and 6.1.1.4)
;

loop_
_geom_angle_atom_site_label_1
_geom_angle_atom_site_label_2
_geom_angle_atom_site_label_3
_geom_angle
_geom_angle_site_symmetry_1
_geom_angle_site_symmetry_3
_geom_angle_publ_flag
O4 Tb1 O6 68.30(7) . . ?
O4 Tb1 O1 177.88(7) . . ?
O6 Tb1 O1 112.80(7) . . ?
O4 Tb1 O2 112.01(7) . . ?
O6 Tb1 O2 175.60(8) . . ?
O1 Tb1 O2 67.05(7) . . ?
O4 Tb1 O3 112.99(7) . . ?
O6 Tb1 O3 107.57(7) . . ?
O1 Tb1 O3 68.58(7) . . ?
O2 Tb1 O3 68.15(7) . . ?
O4 Tb1 O5 67.04(7) . . ?
O6 Tb1 O5 68.73(7) . . ?
O1 Tb1 O5 111.49(7) . . ?
O2 Tb1 O5 115.57(7) . . ?
O3 Tb1 O5 176.14(7) . . ?
O4 Tb1 O8 64.79(7) . . ?
O6 Tb1 O8 124.95(7) . . ?
O1 Tb1 O8 113.35(7) . . ?
O2 Tb1 O8 57.83(7) . . ?
O3 Tb1 O8 116.01(7) . . ?
O5 Tb1 O8 67.67(7) . . ?
O4 Tb1 O11 112.96(7) . . ?
O6 Tb1 O11 116.61(7) . . ?
O1 Tb1 O11 64.97(7) . . ?
O2 Tb1 O11 67.52(7) . . ?
O3 Tb1 O11 124.83(6) . . ?
O5 Tb1 O11 57.50(7) . . ?
O8 Tb1 O11 61.55(7) . . ?
O4 Tb1 Mn1 140.27(5) . . ?
O6 Tb1 Mn1 137.32(5) . . ?
O1 Tb1 Mn1 40.11(5) . . ?
O2 Tb1 Mn1 39.80(5) . . ?
O3 Tb1 Mn1 40.61(5) . . ?
O5 Tb1 Mn1 141.68(5) . . ?
O8 Tb1 Mn1 97.62(5) . . ?
O11 Tb1 Mn1 84.24(5) . . ?
O4 Tb1 Mn2 40.10(5) . . ?
O6 Tb1 Mn2 40.62(5) . . ?
O1 Tb1 Mn2 139.64(5) . . ?
O2 Tb1 Mn2 142.19(5) . . ?
O3 Tb1 Mn2 137.62(5) . . ?
O5 Tb1 Mn2 39.98(5) . . ?
O8 Tb1 Mn2 84.40(5) . . ?
O11 Tb1 Mn2 97.47(5) . . ?
Mn1 Tb1 Mn2 177.826(12) . . ?
O2 Mn1 O1 76.52(8) . . ?
O2 Mn1 O3 77.58(8) . . ?
O1 Mn1 O3 77.71(8) . . ?
O2 Mn1 N3 148.47(10) . . ?
O1 Mn1 N3 124.12(10) . . ?
O3 Mn1 N3 83.82(9) . . ?
O2 Mn1 N1 122.85(10) . . ?
O1 Mn1 N1 84.16(9) . . ?
O3 Mn1 N1 148.61(10) . . ?
N3 Mn1 N1 85.48(10) . . ?
O2 Mn1 N2 84.26(10) . . ?
O1 Mn1 N2 148.09(10) . . ?
O3 Mn1 N2 122.89(10) . . ?
N3 Mn1 N2 84.79(11) . . ?
N1 Mn1 N2 85.25(11) . . ?
O2 Mn1 Tb1 46.10(6) . . ?
O1 Mn1 Tb1 46.01(5) . . ?
O3 Mn1 Tb1 46.30(5) . . ?
N3 Mn1 Tb1 128.56(7) . . ?
N1 Mn1 Tb1 128.68(7) . . ?
N2 Mn1 Tb1 128.59(8) . . ?
O5 Mn2 O4 76.31(8) . . ?
O5 Mn2 O6 77.86(8) . . ?
O4 Mn2 O6 76.74(8) . . ?
O5 Mn2 N6 147.26(10) . . ?
O4 Mn2 N6 125.26(10) . . ?
O6 Mn2 N6 83.60(9) . . ?
O5 Mn2 N4 123.33(9) . . ?
O4 Mn2 N4 83.87(9) . . ?
O6 Mn2 N4 146.90(10) . . ?
N6 Mn2 N4 86.14(10) . . ?
O5 Mn2 N5 84.40(9) . . ?
O4 Mn2 N5 147.98(9) . . ?
O6 Mn2 N5 124.07(10) . . ?
N6 Mn2 N5 83.99(10) . . ?
N4 Mn2 N5 85.80(11) . . ?
O5 Mn2 Tb1 46.34(5) . . ?
O4 Mn2 Tb1 45.71(5) . . ?
O6 Mn2 Tb1 45.76(5) . . ?
N6 Mn2 Tb1 128.23(7) . . ?
N4 Mn2 Tb1 128.34(8) . . ?
N5 Mn2 Tb1 128.99(8) . . ?
C61 O1 Mn1 131.29(18) . . ?
C61 O1 Tb1 134.63(18) . . ?
Mn1 O1 Tb1 93.89(7) . . ?
C10 O2 Mn1 131.59(19) . . ?
C10 O2 Tb1 132.98(19) . . ?
Mn1 O2 Tb1 94.10(8) . . ?
C63 O3 Mn1 131.30(18) . . ?
C63 O3 Tb1 135.08(18) . . ?
Mn1 O3 Tb1 93.09(7) . . ?
C64 O4 Mn2 131.14(19) . . ?
C64 O4 Tb1 134.68(19) . . ?
Mn2 O4 Tb1 94.19(8) . . ?
C16 O5 Mn2 131.37(19) . . ?
C16 O5 Tb1 132.06(18) . . ?
Mn2 O5 Tb1 93.67(8) . . ?
C3 O6 Mn2 130.28(18) . . ?
C3 O6 Tb1 135.97(18) . . ?
Mn2 O6 Tb1 93.62(7) . . ?
C29 O7 C69 116.3(2) . . ?
C7 O8 C49 116.5(3) . . ?
C7 O8 Tb1 115.51(18) . . ?
C49 O8 Tb1 127.6(2) . . ?
C28 O9 C57 116.9(2) . . ?
C17 O10 C31 116.7(2) . . ?
C50 O11 C40 116.5(3) . . ?
C50 O11 Tb1 114.60(17) . . ?
C40 O11 Tb1 127.77(19) . . ?
C9 O12 C25 116.8(2) . . ?
C76 O78 H78 109.5 . . ?
C75 O79 H79 109.5 . . ?
C77 O80 H80 109.5 . . ?
C22 N1 C55 115.8(3) . . ?
C22 N1 Mn1 127.1(2) . . ?
C55 N1 Mn1 116.4(2) . . ?
C42 N2 C54 116.4(3) . . ?
C42 N2 Mn1 127.0(2) . . ?
C54 N2 Mn1 116.1(2) . . ?
C11 N3 C47 116.7(3) . . ?
C11 N3 Mn1 127.6(2) . . ?
C47 N3 Mn1 115.5(2) . . ?
C32 N4 C56 116.1(3) . . ?
C32 N4 Mn2 126.5(2) . . ?
C56 N4 Mn2 116.4(2) . . ?
C33 N5 C46 115.9(3) . . ?
C33 N5 Mn2 127.5(2) . . ?
C46 N5 Mn2 116.5(2) . . ?
C53 N6 C21 116.8(3) . . ?
C53 N6 Mn2 126.1(2) . . ?
C21 N6 Mn2 115.5(2) . . ?
O72 N71 O74 121.9(4) . . ?
O72 N71 O73 117.6(5) . . ?
O74 N71 O73 120.3(5) . . ?
C47 C2 C54 112.1(3) . . ?
C47 C2 C52 107.0(3) . . ?
C54 C2 C52 106.9(3) . . ?
C47 C2 C55 111.4(3) . . ?
C54 C2 C55 111.7(3) . . ?
C52 C2 C55 107.4(3) . . ?
O6 C3 C39 123.8(3) . . ?
O6 C3 C9 118.9(3) . . ?
C39 C3 C9 117.2(3) . . ?
O8 C7 C38 125.4(3) . . ?
O8 C7 C10 113.3(3) . . ?
C38 C7 C10 121.3(3) . . ?
C27 C8 C63 120.0(3) . . ?
C27 C8 C11 115.4(3) . . ?
C63 C8 C11 124.5(3) . . ?
O12 C9 C18 124.6(3) . . ?
O12 C9 C3 113.5(3) . . ?
C18 C9 C3 121.9(3) . . ?
O2 C10 C41 124.2(3) . . ?
O2 C10 C7 118.1(3) . . ?
C41 C10 C7 117.7(3) . . ?
N3 C11 C8 128.0(3) . . ?
N3 C11 H11 116.0 . . ?
C8 C11 H11 116.0 . . ?
C45 C13 C26 122.1(3) . . ?
C45 C13 H13 119.0 . . ?
C26 C13 H13 119.0 . . ?
C20 C14 C64 120.0(3) . . ?
C20 C14 C32 115.5(3) . . ?
C64 C14 C32 124.5(3) . . ?
C28 C15 C34 120.3(3) . . ?
C28 C15 H15 119.9 . . ?
C34 C15 H15 119.9 . . ?
O5 C16 C26 124.3(3) . . ?
O5 C16 C50 118.3(3) . . ?
C26 C16 C50 117.4(3) . . ?
O10 C17 C37 124.9(3) . . ?
O10 C17 C64 113.4(3) . . ?
C37 C17 C64 121.7(3) . . ?
C9 C18 C35 120.0(3) . . ?
C9 C18 H18 120.0 . . ?
C35 C18 H18 120.0 . . ?
C44 C19 C41 121.2(3) . . ?
C44 C19 H19 119.4 . . ?
C41 C19 H19 119.4 . . ?
C58 C20 C14 121.2(3) . . ?
C58 C20 H20 119.4 . . ?
C14 C20 H20 119.4 . . ?
N6 C21 C43 114.5(3) . . ?
N6 C21 H21A 108.6 . . ?
C43 C21 H21A 108.6 . . ?
N6 C21 H21B 108.6 . . ?
C43 C21 H21B 108.6 . . ?
H21A C21 H21B 107.6 . . ?
N1 C22 C62 127.0(3) . . ?
N1 C22 H22 116.5 . . ?
C62 C22 H22 116.5 . . ?
C50 C23 C45 119.7(3) . . ?
C50 C23 H23 120.2 . . ?
C45 C23 H23 120.2 . . ?
C35 C24 C39 121.6(3) . . ?
C35 C24 H24 119.2 . . ?
C39 C24 H24 119.2 . . ?
O12 C25 H25A 109.5 . . ?
O12 C25 H25B 109.5 . . ?
H25A C25 H25B 109.5 . . ?
O12 C25 H25C 109.5 . . ?
H25A C25 H25C 109.5 . . ?
H25B C25 H25C 109.5 . . ?
C16 C26 C13 119.1(3) . . ?
C16 C26 C33 124.9(3) . . ?
C13 C26 C33 115.9(3) . . ?
C34 C27 C8 121.6(3) . . ?
C34 C27 H27 119.2 . . ?
C8 C27 H27 119.2 . . ?
O9 C28 C15 124.6(3) . . ?
O9 C28 C63 113.5(3) . . ?
C15 C28 C63 121.9(3) . . ?
O7 C29 C59 124.7(3) . . ?
O7 C29 C61 113.9(3) . . ?
C59 C29 C61 121.4(3) . . ?
C36 C30 C59 119.7(3) . . ?
C36 C30 H30 120.1 . . ?
C59 C30 H30 120.1 . . ?
O10 C31 H31A 109.5 . . ?
O10 C31 H31B 109.5 . . ?
H31A C31 H31B 109.5 . . ?
O10 C31 H31C 109.5 . . ?
H31A C31 H31C 109.5 . . ?
H31B C31 H31C 109.5 . . ?
N4 C32 C14 127.6(3) . . ?
N4 C32 H32 116.2 . . ?
C14 C32 H32 116.2 . . ?
N5 C33 C26 127.3(3) . . ?
N5 C33 H33 116.4 . . ?
C26 C33 H33 116.4 . . ?
C27 C34 C15 119.2(3) . . ?
C27 C34 H34 120.4 . . ?
C15 C34 H34 120.4 . . ?
C24 C35 C18 119.6(3) . . ?
C24 C35 H35 120.2 . . ?
C18 C35 H35 120.2 . . ?
C30 C36 C62 121.5(3) . . ?
C30 C36 H36 119.3 . . ?
C62 C36 H36 119.3 . . ?
C17 C37 C58 120.1(3) . . ?
C17 C37 H37 120.0 . . ?
C58 C37 H37 120.0 . . ?
C7 C38 C44 120.3(3) . . ?
C7 C38 H38 119.9 . . ?
C44 C38 H38 119.9 . . ?
C3 C39 C24 119.6(3) . . ?
C3 C39 C53 124.6(3) . . ?
C24 C39 C53 115.7(3) . . ?
O11 C40 H40A 109.5 . . ?
O11 C40 H40B 109.5 . . ?
H40A C40 H40B 109.5 . . ?
O11 C40 H40C 109.5 . . ?
H40A C40 H40C 109.5 . . ?
H40B C40 H40C 109.5 . . ?
C10 C41 C19 119.6(3) . . ?
C10 C41 C42 124.5(3) . . ?
C19 C41 C42 115.8(3) . . ?
N2 C42 C41 127.4(3) . . ?
N2 C42 H42 116.3 . . ?
C41 C42 H42 116.3 . . ?
C46 C43 C21 111.8(3) . . ?
C46 C43 C56 111.0(3) . . ?
C21 C43 C56 112.5(3) . . ?
C46 C43 C51 107.6(3) . . ?
C21 C43 C51 106.3(3) . . ?
C56 C43 C51 107.3(3) . . ?
C19 C44 C38 120.0(3) . . ?
C19 C44 H44 120.0 . . ?
C38 C44 H44 120.0 . . ?
C13 C45 C23 119.6(3) . . ?
C13 C45 H45 120.2 . . ?
C23 C45 H45 120.2 . . ?
N5 C46 C43 114.2(3) . . ?
N5 C46 H46A 108.7 . . ?
C43 C46 H46A 108.7 . . ?
N5 C46 H46B 108.7 . . ?
C43 C46 H46B 108.7 . . ?
H46A C46 H46B 107.6 . . ?
N3 C47 C2 114.2(3) . . ?
N3 C47 H47A 108.7 . . ?
C2 C47 H47A 108.7 . . ?
N3 C47 H47B 108.7 . . ?
C2 C47 H47B 108.7 . . ?
H47A C47 H47B 107.6 . . ?
O8 C49 H49A 109.5 . . ?
O8 C49 H49B 109.5 . . ?
H49A C49 H49B 109.5 . . ?
O8 C49 H49C 109.5 . . ?
H49A C49 H49C 109.5 . . ?
H49B C49 H49C 109.5 . . ?
C23 C50 O11 124.9(3) . . ?
C23 C50 C16 122.0(3) . . ?
O11 C50 C16 113.0(3) . . ?
C43 C51 H51A 109.5 . . ?
C43 C51 H51B 109.5 . . ?
H51A C51 H51B 109.5 . . ?
C43 C51 H51C 109.5 . . ?
H51A C51 H51C 109.5 . . ?
H51B C51 H51C 109.5 . . ?
C2 C52 H52A 109.5 . . ?
C2 C52 H52B 109.5 . . ?
H52A C52 H52B 109.5 . . ?
C2 C52 H52C 109.5 . . ?
H52A C52 H52C 109.5 . . ?
H52B C52 H52C 109.5 . . ?
N6 C53 C39 127.6(3) . . ?
N6 C53 H53 116.2 . . ?
C39 C53 H53 116.2 . . ?
N2 C54 C2 113.9(3) . . ?
N2 C54 H54A 108.8 . . ?
C2 C54 H54A 108.8 . . ?
N2 C54 H54B 108.8 . . ?
C2 C54 H54B 108.8 . . ?
H54A C54 H54B 107.7 . . ?
N1 C55 C2 113.3(3) . . ?
N1 C55 H55A 108.9 . . ?
C2 C55 H55A 108.9 . . ?
N1 C55 H55B 108.9 . . ?
C2 C55 H55B 108.9 . . ?
H55A C55 H55B 107.7 . . ?
N4 C56 C43 113.3(3) . . ?
N4 C56 H56A 108.9 . . ?
C43 C56 H56A 108.9 . . ?
N4 C56 H56B 108.9 . . ?
C43 C56 H56B 108.9 . . ?
H56A C56 H56B 107.7 . . ?
O9 C57 H57A 109.5 . . ?
O9 C57 H57B 109.5 . . ?
H57A C57 H57B 109.5 . . ?
O9 C57 H57C 109.5 . . ?
H57A C57 H57C 109.5 . . ?
H57B C57 H57C 109.5 . . ?
C20 C58 C37 119.9(3) . . ?
C20 C58 H58 120.0 . . ?
C37 C58 H58 120.0 . . ?
C29 C59 C30 120.0(3) . . ?
C29 C59 H59 120.0 . . ?
C30 C59 H59 120.0 . . ?
O1 C61 C29 118.5(3) . . ?
O1 C61 C62 123.7(3) . . ?
C29 C61 C62 117.8(3) . . ?
C61 C62 C36 119.5(3) . . ?
C61 C62 C22 125.2(3) . . ?
C36 C62 C22 115.3(3) . . ?
O3 C63 C8 124.0(3) . . ?
O3 C63 C28 119.0(3) . . ?
C8 C63 C28 117.0(3) . . ?
O4 C64 C14 124.0(3) . . ?
O4 C64 C17 118.9(3) . . ?
C14 C64 C17 117.1(3) . . ?
O7 C69 H69A 109.5 . . ?
O7 C69 H69B 109.5 . . ?
H69A C69 H69B 109.5 . . ?
O7 C69 H69C 109.5 . . ?
H69A C69 H69C 109.5 . . ?
H69B C69 H69C 109.5 . . ?
O79 C75 H75A 109.5 . . ?
O79 C75 H75B 109.5 . . ?
H75A C75 H75B 109.5 . . ?
O79 C75 H75C 109.5 . . ?
H75A C75 H75C 109.5 . . ?
H75B C75 H75C 109.5 . . ?
O78 C76 H76A 109.5 . . ?
O78 C76 H76B 109.5 . . ?
H76A C76 H76B 109.5 . . ?
O78 C76 H76C 109.5 . . ?
H76A C76 H76C 109.5 . . ?
H76B C76 H76C 109.5 . . ?
O80 C77 H77A 109.5 . . ?
O80 C77 H77B 109.5 . . ?
H77A C77 H77B 109.5 . . ?
O80 C77 H77C 109.5 . . ?
H77A C77 H77C 109.5 . . ?
H77B C77 H77C 109.5 . . ?

loop_
_geom_bond_atom_site_label_1
_geom_bond_atom_site_label_2
_geom_bond_distance
_geom_bond_site_symmetry_2
_geom_bond_publ_flag
Tb1 O4 2.390(2) . ?
Tb1 O6 2.391(2) . ?
Tb1 O1 2.400(2) . ?
Tb1 O2 2.404(2) . ?
Tb1 O3 2.409(2) . ?
Tb1 O5 2.414(2) . ?
Tb1 O8 2.883(2) . ?
Tb1 O11 2.897(2) . ?
Tb1 Mn1 3.3281(5) . ?
Tb1 Mn2 3.3302(5) . ?
Mn1 O2 2.136(2) . ?
Mn1 O1 2.149(2) . ?
Mn1 O3 2.170(2) . ?
Mn1 N3 2.187(3) . ?
Mn1 N1 2.192(3) . ?
Mn1 N2 2.202(3) . ?
Mn2 O5 2.144(2) . ?
Mn2 O4 2.151(2) . ?
Mn2 O6 2.172(2) . ?
Mn2 N6 2.188(3) . ?
Mn2 N4 2.197(3) . ?
Mn2 N5 2.202(3) . ?
O1 C61 1.321(3) . ?
O2 C10 1.324(4) . ?
O3 C63 1.315(4) . ?
O4 C64 1.310(4) . ?
O5 C16 1.318(3) . ?
O6 C3 1.316(3) . ?
O7 C29 1.368(4) . ?
O7 C69 1.432(4) . ?
O8 C7 1.369(4) . ?
O8 C49 1.429(4) . ?
O9 C28 1.370(4) . ?
O9 C57 1.432(4) . ?
O10 C17 1.368(4) . ?
O10 C31 1.435(4) . ?
O11 C50 1.375(4) . ?
O11 C40 1.433(4) . ?
O12 C9 1.370(4) . ?
O12 C25 1.427(4) . ?
O72 N71 1.217(5) . ?
O73 N71 1.225(6) . ?
O74 N71 1.227(5) . ?
O78 C76 1.307(9) . ?
O78 H78 0.8400 . ?
O79 C75 1.417(15) . ?
O79 H79 0.8400 . ?
O80 C77 1.370(6) . ?
O80 H80 0.8400 . ?
N1 C22 1.286(4) . ?
N1 C55 1.477(4) . ?
N2 C42 1.283(5) . ?
N2 C54 1.475(4) . ?
N3 C11 1.280(4) . ?
N3 C47 1.476(4) . ?
N4 C32 1.279(4) . ?
N4 C56 1.475(4) . ?
N5 C33 1.282(4) . ?
N5 C46 1.479(4) . ?
N6 C53 1.281(4) . ?
N6 C21 1.472(4) . ?
C2 C47 1.532(5) . ?
C2 C54 1.536(5) . ?
C2 C52 1.539(4) . ?
C2 C55 1.542(5) . ?
C3 C39 1.414(4) . ?
C3 C9 1.425(4) . ?
C7 C38 1.375(5) . ?
C7 C10 1.423(4) . ?
C8 C27 1.413(4) . ?
C8 C63 1.413(4) . ?
C8 C11 1.454(4) . ?
C9 C18 1.381(4) . ?
C10 C41 1.412(4) . ?
C11 H11 0.9500 . ?
C13 C45 1.363(5) . ?
C13 C26 1.417(4) . ?
C13 H13 0.9500 . ?
C14 C20 1.413(5) . ?
C14 C64 1.416(4) . ?
C14 C32 1.454(4) . ?
C15 C28 1.377(4) . ?
C15 C34 1.406(5) . ?
C15 H15 0.9500 . ?
C16 C26 1.410(4) . ?
C16 C50 1.425(4) . ?
C17 C37 1.381(5) . ?
C17 C64 1.426(4) . ?
C18 C35 1.399(5) . ?
C18 H18 0.9500 . ?
C19 C44 1.362(5) . ?
C19 C41 1.416(5) . ?
C19 H19 0.9500 . ?
C20 C58 1.367(5) . ?
C20 H20 0.9500 . ?
C21 C43 1.539(5) . ?
C21 H21A 0.9900 . ?
C21 H21B 0.9900 . ?
C22 C62 1.458(4) . ?
C22 H22 0.9500 . ?
C23 C50 1.378(4) . ?
C23 C45 1.401(5) . ?
C23 H23 0.9500 . ?
C24 C35 1.372(5) . ?
C24 C39 1.414(4) . ?
C24 H24 0.9500 . ?
C25 H25A 0.9800 . ?
C25 H25B 0.9800 . ?
C25 H25C 0.9800 . ?
C26 C33 1.460(5) . ?
C27 C34 1.371(5) . ?
C27 H27 0.9500 . ?
C28 C63 1.428(4) . ?
C29 C59 1.383(4) . ?
C29 C61 1.421(4) . ?
C30 C36 1.368(5) . ?
C30 C59 1.401(5) . ?
C30 H30 0.9500 . ?
C31 H31A 0.9800 . ?
C31 H31B 0.9800 . ?
C31 H31C 0.9800 . ?
C32 H32 0.9500 . ?
C33 H33 0.9500 . ?
C34 H34 0.9500 . ?
C35 H35 0.9500 . ?
C36 C62 1.415(4) . ?
C36 H36 0.9500 . ?
C37 C58 1.398(5) . ?
C37 H37 0.9500 . ?
C38 C44 1.399(5) . ?
C38 H38 0.9500 . ?
C39 C53 1.454(4) . ?
C40 H40A 0.9800 . ?
C40 H40B 0.9800 . ?
C40 H40C 0.9800 . ?
C41 C42 1.457(5) . ?
C42 H42 0.9500 . ?
C43 C46 1.537(5) . ?
C43 C56 1.544(5) . ?
C43 C51 1.547(4) . ?
C44 H44 0.9500 . ?
C45 H45 0.9500 . ?
C46 H46A 0.9900 . ?
C46 H46B 0.9900 . ?
C47 H47A 0.9900 . ?
C47 H47B 0.9900 . ?
C49 H49A 0.9800 . ?
C49 H49B 0.9800 . ?
C49 H49C 0.9800 . ?
C51 H51A 0.9800 . ?
C51 H51B 0.9800 . ?
C51 H51C 0.9800 . ?
C52 H52A 0.9800 . ?
C52 H52B 0.9800 . ?
C52 H52C 0.9800 . ?
C53 H53 0.9500 . ?
C54 H54A 0.9900 . ?
C54 H54B 0.9900 . ?
C55 H55A 0.9900 . ?
C55 H55B 0.9900 . ?
C56 H56A 0.9900 . ?
C56 H56B 0.9900 . ?
C57 H57A 0.9800 . ?
C57 H57B 0.9800 . ?
C57 H57C 0.9800 . ?
C58 H58 0.9500 . ?
C59 H59 0.9500 . ?
C61 C62 1.412(4) . ?
C69 H69A 0.9800 . ?
C69 H69B 0.9800 . ?
C69 H69C 0.9800 . ?
C75 H75A 0.9800 . ?
C75 H75B 0.9800 . ?
C75 H75C 0.9800 . ?
C76 H76A 0.9800 . ?
C76 H76B 0.9800 . ?
C76 H76C 0.9800 . ?
C77 H77A 0.9800 . ?
C77 H77B 0.9800 . ?
C77 H77C 0.9800 . ?

loop_
_geom_hbond_atom_site_label_D
_geom_hbond_atom_site_label_H
_geom_hbond_atom_site_label_A
_geom_hbond_site_symmetry_D
_geom_hbond_site_symmetry_H
_geom_hbond_site_symmetry_A
_geom_hbond_distance_DA
_geom_hbond_distance_DH
_geom_hbond_distance_HA
_geom_hbond_angle_DHA
_geom_hbond_publ_flag
O80 H80 O72 . . 2_674 3.011(5) 0.840 2.262 148.5 no

loop_
_geom_torsion_atom_site_label_1
_geom_torsion_atom_site_label_2
_geom_torsion_atom_site_label_3
_geom_torsion_atom_site_label_4
_geom_torsion
_geom_torsion_site_symmetry_1
_geom_torsion_site_symmetry_2
_geom_torsion_site_symmetry_3
_geom_torsion_site_symmetry_4
_geom_torsion_publ_flag
Mn2 O6 C3 C39 6.1(4) . . . . ?
Tb1 O6 C3 C39 -179.2(2) . . . . ?
Mn2 O6 C3 C9 -172.8(2) . . . . ?
Tb1 O6 C3 C9 1.8(4) . . . . ?
C49 O8 C7 C38 -5.0(5) . . . . ?
Tb1 O8 C7 C38 167.8(3) . . . . ?
C49 O8 C7 C10 176.4(3) . . . . ?
Tb1 O8 C7 C10 -10.8(3) . . . . ?
C25 O12 C9 C18 -2.3(5) . . . . ?
C25 O12 C9 C3 177.8(3) . . . . ?
O6 C3 C9 O12 -2.8(4) . . . . ?
C39 C3 C9 O12 178.2(3) . . . . ?
O6 C3 C9 C18 177.4(3) . . . . ?
C39 C3 C9 C18 -1.7(4) . . . . ?
Mn1 O2 C10 C41 -2.1(4) . . . . ?
Tb1 O2 C10 C41 -165.5(2) . . . . ?
Mn1 O2 C10 C7 177.2(2) . . . . ?
Tb1 O2 C10 C7 13.9(4) . . . . ?
O8 C7 C10 O2 1.1(4) . . . . ?
C38 C7 C10 O2 -177.6(3) . . . . ?
O8 C7 C10 C41 -179.5(3) . . . . ?
C38 C7 C10 C41 1.8(4) . . . . ?
C47 N3 C11 C8 176.6(3) . . . . ?
Mn1 N3 C11 C8 -9.3(5) . . . . ?
C27 C8 C11 N3 -175.7(3) . . . . ?
C63 C8 C11 N3 1.7(6) . . . . ?
Mn2 O5 C16 C26 -4.0(4) . . . . ?
Tb1 O5 C16 C26 -159.5(2) . . . . ?
Mn2 O5 C16 C50 175.45(19) . . . . ?
Tb1 O5 C16 C50 20.0(4) . . . . ?
C31 O10 C17 C37 -4.1(5) . . . . ?
C31 O10 C17 C64 176.3(3) . . . . ?
O12 C9 C18 C35 -179.9(3) . . . . ?
C3 C9 C18 C35 0.0(5) . . . . ?
C64 C14 C20 C58 -1.9(6) . . . . ?
C32 C14 C20 C58 176.7(4) . . . . ?
C53 N6 C21 C43 135.8(3) . . . . ?
Mn2 N6 C21 C43 -30.3(4) . . . . ?
C55 N1 C22 C62 176.4(3) . . . . ?
Mn1 N1 C22 C62 -13.9(5) . . . . ?
O5 C16 C26 C13 177.1(3) . . . . ?
C50 C16 C26 C13 -2.4(4) . . . . ?
O5 C16 C26 C33 -0.2(5) . . . . ?
C50 C16 C26 C33 -179.7(3) . . . . ?
C45 C13 C26 C16 0.5(5) . . . . ?
C45 C13 C26 C33 177.9(3) . . . . ?
C63 C8 C27 C34 0.4(5) . . . . ?
C11 C8 C27 C34 177.9(3) . . . . ?
C57 O9 C28 C15 0.5(5) . . . . ?
C57 O9 C28 C63 -178.7(3) . . . . ?
C34 C15 C28 O9 -178.8(3) . . . . ?
C34 C15 C28 C63 0.3(5) . . . . ?
C69 O7 C29 C59 -4.7(4) . . . . ?
C69 O7 C29 C61 175.5(3) . . . . ?
C56 N4 C32 C14 176.9(3) . . . . ?
Mn2 N4 C32 C14 -15.6(5) . . . . ?
C20 C14 C32 N4 -176.4(3) . . . . ?
C64 C14 C32 N4 2.1(5) . . . . ?
C46 N5 C33 C26 176.8(3) . . . . ?
Mn2 N5 C33 C26 -4.6(5) . . . . ?
C16 C26 C33 N5 4.8(5) . . . . ?
C13 C26 C33 N5 -172.5(3) . . . . ?
C8 C27 C34 C15 -0.5(5) . . . . ?
C28 C15 C34 C27 0.2(5) . . . . ?
C39 C24 C35 C18 -0.1(6) . . . . ?
C9 C18 C35 C24 1.0(5) . . . . ?
C59 C30 C36 C62 1.1(5) . . . . ?
O10 C17 C37 C58 179.2(3) . . . . ?
C64 C17 C37 C58 -1.1(6) . . . . ?
O8 C7 C38 C44 179.8(3) . . . . ?
C10 C7 C38 C44 -1.7(5) . . . . ?
O6 C3 C39 C24 -176.5(3) . . . . ?
C9 C3 C39 C24 2.5(5) . . . . ?
O6 C3 C39 C53 6.1(5) . . . . ?
C9 C3 C39 C53 -174.9(3) . . . . ?
C35 C24 C39 C3 -1.7(5) . . . . ?
C35 C24 C39 C53 175.9(3) . . . . ?
O2 C10 C41 C19 179.0(3) . . . . ?
C7 C10 C41 C19 -0.3(4) . . . . ?
O2 C10 C41 C42 2.5(5) . . . . ?
C7 C10 C41 C42 -176.8(3) . . . . ?
C44 C19 C41 C10 -1.2(5) . . . . ?
C44 C19 C41 C42 175.5(3) . . . . ?
C54 N2 C42 C41 175.2(3) . . . . ?
Mn1 N2 C42 C41 -13.1(5) . . . . ?
C10 C41 C42 N2 5.9(6) . . . . ?
C19 C41 C42 N2 -170.7(3) . . . . ?
N6 C21 C43 C46 -44.4(4) . . . . ?
N6 C21 C43 C56 81.3(4) . . . . ?
N6 C21 C43 C51 -161.5(3) . . . . ?
C41 C19 C44 C38 1.4(5) . . . . ?
C7 C38 C44 C19 0.1(5) . . . . ?
C26 C13 C45 C23 1.7(5) . . . . ?
C50 C23 C45 C13 -1.7(5) . . . . ?
C33 N5 C46 C43 154.2(3) . . . . ?
Mn2 N5 C46 C43 -24.5(4) . . . . ?
C21 C43 C46 N5 77.9(4) . . . . ?
C56 C43 C46 N5 -48.7(4) . . . . ?
C51 C43 C46 N5 -165.8(3) . . . . ?
C11 N3 C47 C2 144.1(3) . . . . ?
Mn1 N3 C47 C2 -30.7(4) . . . . ?
C54 C2 C47 N3 -43.7(4) . . . . ?
C52 C2 C47 N3 -160.5(3) . . . . ?
C55 C2 C47 N3 82.3(4) . . . . ?
C45 C23 C50 O11 -178.4(3) . . . . ?
C45 C23 C50 C16 -0.4(5) . . . . ?
C40 O11 C50 C23 -5.9(5) . . . . ?
Tb1 O11 C50 C23 163.2(3) . . . . ?
C40 O11 C50 C16 175.9(3) . . . . ?
Tb1 O11 C50 C16 -15.0(3) . . . . ?
O5 C16 C50 C23 -177.1(3) . . . . ?
C26 C16 C50 C23 2.4(4) . . . . ?
O5 C16 C50 O11 1.2(4) . . . . ?
C26 C16 C50 O11 -179.3(3) . . . . ?
C21 N6 C53 C39 176.1(3) . . . . ?
Mn2 N6 C53 C39 -19.4(5) . . . . ?
C3 C39 C53 N6 1.3(6) . . . . ?
C24 C39 C53 N6 -176.1(3) . . . . ?
C42 N2 C54 C2 144.6(3) . . . . ?
Mn1 N2 C54 C2 -28.0(4) . . . . ?
C47 C2 C54 N2 79.9(4) . . . . ?
C52 C2 C54 N2 -163.1(3) . . . . ?
C55 C2 C54 N2 -45.9(4) . . . . ?
C22 N1 C55 C2 141.8(3) . . . . ?
Mn1 N1 C55 C2 -29.1(4) . . . . ?
C47 C2 C55 N1 -44.7(4) . . . . ?
C54 C2 C55 N1 81.5(4) . . . . ?
C52 C2 C55 N1 -161.6(3) . . . . ?
C32 N4 C56 C43 139.6(3) . . . . ?
Mn2 N4 C56 C43 -29.3(4) . . . . ?
C46 C43 C56 N4 82.5(4) . . . . ?
C21 C43 C56 N4 -43.7(4) . . . . ?
C51 C43 C56 N4 -160.2(3) . . . . ?
C14 C20 C58 C37 0.0(6) . . . . ?
C17 C37 C58 C20 1.5(6) . . . . ?
O7 C29 C59 C30 179.2(3) . . . . ?
C61 C29 C59 C30 -1.1(5) . . . . ?
C36 C30 C59 C29 0.2(5) . . . . ?
Mn1 O1 C61 C29 -176.92(19) . . . . ?
Tb1 O1 C61 C29 9.6(4) . . . . ?
Mn1 O1 C61 C62 3.5(4) . . . . ?
Tb1 O1 C61 C62 -170.0(2) . . . . ?
O7 C29 C61 O1 0.8(4) . . . . ?
C59 C29 C61 O1 -179.0(3) . . . . ?
O7 C29 C61 C62 -179.6(3) . . . . ?
C59 C29 C61 C62 0.6(4) . . . . ?
O1 C61 C62 C36 -179.8(3) . . . . ?
C29 C61 C62 C36 0.7(4) . . . . ?
O1 C61 C62 C22 2.5(5) . . . . ?
C29 C61 C62 C22 -177.1(3) . . . . ?
C30 C36 C62 C61 -1.6(5) . . . . ?
C30 C36 C62 C22 176.4(3) . . . . ?
N1 C22 C62 C61 3.4(5) . . . . ?
N1 C22 C62 C36 -174.5(3) . . . . ?
Mn1 O3 C63 C8 2.3(4) . . . . ?
Tb1 O3 C63 C8 -166.9(2) . . . . ?
Mn1 O3 C63 C28 -178.21(19) . . . . ?
Tb1 O3 C63 C28 12.5(4) . . . . ?
C27 C8 C63 O3 179.5(3) . . . . ?
C11 C8 C63 O3 2.2(5) . . . . ?
C27 C8 C63 C28 0.1(4) . . . . ?
C11 C8 C63 C28 -177.3(3) . . . . ?
O9 C28 C63 O3 -0.6(4) . . . . ?
C15 C28 C63 O3 -179.9(3) . . . . ?
O9 C28 C63 C8 178.8(3) . . . . ?
C15 C28 C63 C8 -0.4(4) . . . . ?
Mn2 O4 C64 C14 4.9(4) . . . . ?
Tb1 O4 C64 C14 -174.3(2) . . . . ?
Mn2 O4 C64 C17 -174.9(2) . . . . ?
Tb1 O4 C64 C17 6.0(4) . . . . ?
C20 C14 C64 O4 -177.5(3) . . . . ?
C32 C14 C64 O4 4.0(5) . . . . ?
C20 C14 C64 C17 2.2(5) . . . . ?
C32 C14 C64 C17 -176.2(3) . . . . ?
O10 C17 C64 O4 -1.3(4) . . . . ?
C37 C17 C64 O4 179.0(3) . . . . ?
O10 C17 C64 C14 178.9(3) . . . . ?
C37 C17 C64 C14 -0.8(5) . . . . ?
